data_7033060
loop_
_publ_author_name
'Ma, Zhen'
'Shi, Huaduan'
'Deng, Xiuqiang'
'Guedes da Silva, M F\'atima C'
'Martins, Lu\'isa M D R S'
'Pombeiro, Armando J. L.'

_publ_section_title
;
 Silver coordination polymers with tri- and hexacyanoethyl-functionalized
 macrocyclic ligands.
;
_journal_issue 3
_journal_name_full 'Dalton transactions (Cambridge, England : 2003)'
_journal_page_first 1388
_journal_page_last 1396
_journal_paper_doi 10.1039/c4dt02604g
_journal_volume 44
_journal_year 2015
_chemical_formula_moiety 'C29 H36 Ag N6 O2, N O3'
_chemical_formula_sum 'C29 H36 Ag N7 O5'
_chemical_formula_weight 670.23
_chemical_name_systematic
;
 ?
;
_space_group_crystal_system monoclinic
_space_group_IT_number 14
_space_group_name_Hall '-P 2ybc'
_space_group_name_H-M_alt 'P 1 21/c 1'
_symmetry_space_group_name_Hall '-P 2ybc'
_symmetry_space_group_name_H-M 'P 1 21/c 1'
_atom_sites_solution_hydrogens geom
_audit_creation_method SHELXL-2013
_cell_angle_alpha 90
_cell_angle_beta 118.699(3)
_cell_angle_gamma 90
_cell_formula_units_Z 4
_cell_length_a 10.8117(6)
_cell_length_b 21.4389(13)
_cell_length_c 14.0630(6)
_cell_measurement_temperature 150(2)
_cell_volume 2859.2(3)
_computing_cell_refinement 'Bruker SAINT'
_computing_data_collection 'Bruker APEX2'
_computing_data_reduction 'Bruker SAINT'
_computing_publication_material 'WinGX publication routines (Farrugia, 1999)'
_computing_structure_refinement 'SHELXL-2014 (Sheldrick, 2014)'
_computing_structure_solution 'SIR97 (Giacovazzo et al, 1997)'
_diffrn_ambient_temperature 150(2)
_diffrn_measured_fraction_theta_full 0.999
_diffrn_measured_fraction_theta_max 0.995
_diffrn_measurement_device_type 'Bruker APEX-II CCD'
_diffrn_measurement_method '\f and \w scans'
_diffrn_radiation_source 'fine-focus sealed tube'
_diffrn_radiation_type MoK\a
_diffrn_radiation_wavelength 0.71073
_diffrn_reflns_av_R_equivalents 0.0411
_diffrn_reflns_av_unetI/netI 0.0278
_diffrn_reflns_Laue_measured_fraction_full 0.999
_diffrn_reflns_Laue_measured_fraction_max 0.995
_diffrn_reflns_limit_h_max 12
_diffrn_reflns_limit_h_min -15
_diffrn_reflns_limit_k_max 21
_diffrn_reflns_limit_k_min -30
_diffrn_reflns_limit_l_max 20
_diffrn_reflns_limit_l_min -18
_diffrn_reflns_number 41785
_diffrn_reflns_point_group_measured_fraction_full 0.999
_diffrn_reflns_point_group_measured_fraction_max 0.995
_diffrn_reflns_theta_full 25.242
_diffrn_reflns_theta_max 30.589
_diffrn_reflns_theta_min 2.147
_exptl_absorpt_coefficient_mu 0.758
_exptl_absorpt_correction_T_max 0.821
_exptl_absorpt_correction_T_min 0.755
_exptl_absorpt_correction_type multi-scan
_exptl_absorpt_process_details sadabs
_exptl_crystal_colour colourless
_exptl_crystal_density_diffrn 1.557
_exptl_crystal_description block
_exptl_crystal_F_000 1384
_exptl_crystal_size_max 0.370
_exptl_crystal_size_mid 0.320
_exptl_crystal_size_min 0.260
_refine_diff_density_max 1.601
_refine_diff_density_min -1.612
_refine_diff_density_rms 0.082
_refine_ls_extinction_method none
_refine_ls_goodness_of_fit_ref 1.032
_refine_ls_hydrogen_treatment constr
_refine_ls_matrix_type full
_refine_ls_number_parameters 403
_refine_ls_number_reflns 8758
_refine_ls_number_restraints 19
_refine_ls_restrained_S_all 1.077
_refine_ls_R_factor_all 0.0473
_refine_ls_R_factor_gt 0.0390
_refine_ls_shift/su_max 0.001
_refine_ls_shift/su_mean 0.000
_refine_ls_structure_factor_coef Fsqd
_refine_ls_weighting_details 'w=1/[\s^2^(Fo^2^)+(0.0347P)^2^+4.5356P] where P=(Fo^2^+2Fc^2^)/3'
_refine_ls_weighting_scheme calc
_refine_ls_wR_factor_gt 0.0926
_refine_ls_wR_factor_ref 0.0997
_reflns_Friedel_coverage 0.000
_reflns_number_gt 7525
_reflns_number_total 8758
_reflns_threshold_expression 'I > 2\s(I)'
_cod_data_source_file c4dt02604g1.cif
_cod_data_source_block Compound1
_cod_depositor_comments 'Adding full bibliography for 7033057--7033060.cif.'
_cod_database_code 7033060
_shelx_space_group_comment
;
The symmetry employed for this shelxl refinement is uniquely defined
by the following loop, which should always be used as a source of
symmetry information in preference to the above space-group names.
They are only intended as comments.
;
_shelx_estimated_absorpt_t_min 0.767
_shelx_estimated_absorpt_t_max 0.827
_shelxl_version_number 2013-4

loop_
_space_group_symop_operation_xyz
'x, y, z'
'-x, y+1/2, -z+1/2'
'-x, -y, -z'
'x, -y-1/2, z-1/2'

loop_
_atom_site_label
_atom_site_type_symbol
_atom_site_fract_x
_atom_site_fract_y
_atom_site_fract_z
_atom_site_U_iso_or_equiv
_atom_site_adp_type
_atom_site_occupancy
_atom_site_site_symmetry_order
_atom_site_calc_flag
_atom_site_refinement_flags_posn
_atom_site_refinement_flags_adp
_atom_site_refinement_flags_occupancy
_atom_site_disorder_assembly
_atom_site_disorder_group
Ag1 Ag 0.37804(2) 0.90895(2) 0.22857(2) 0.02844(6) Uani 1 1 d . . . . .
O1 O 0.39059(16) 1.01560(8) 0.31840(13) 0.0281(3) Uani 1 1 d . . . . .
O2 O 0.51390(16) 0.99000(8) 0.18118(13) 0.0292(3) Uani 1 1 d . . . . .
N1 N 0.3116(3) 0.87614(10) 0.3582(2) 0.0430(5) Uani 1 1 d D . . . .
N2 N 0.5509(2) 0.82519(12) 0.32190(19) 0.0440(6) Uani 1 1 d D . . . .
N3 N 0.38532(18) 0.85860(10) 0.08021(14) 0.0297(4) Uani 1 1 d . . . . .
N4 N 0.1277(3) 0.95990(15) 0.0937(2) 0.0540(7) Uani 1 1 d . . . . .
N5 N 0.8051(3) 0.68160(12) 0.3977(2) 0.0437(5) Uani 1 1 d . . . . .
N6 N -0.1446(4) 0.77435(17) 0.2069(3) 0.0743(10) Uani 1 1 d . . . . .
C1 C 0.1276(2) 0.87976(17) -0.0454(2) 0.0469(7) Uani 1 1 d . . . . .
H1A H 0.1403 0.9020 -0.1017 0.056 Uiso 1 1 calc R U . . .
H1B H 0.0357 0.8579 -0.0817 0.056 Uiso 1 1 calc R U . . .
C2 C 0.2448(2) 0.83167(15) 0.00883(19) 0.0401(6) Uani 1 1 d . . . . .
H2A H 0.2197 0.8030 0.0522 0.048 Uiso 1 1 calc R U . . .
H2B H 0.2502 0.8066 -0.0482 0.048 Uiso 1 1 calc R U . . .
C01 C -0.0407(7) 0.7975(2) 0.2695(5) 0.0617(13) Uani 0.691(3) 1 d . . P A 1
C02 C 0.0929(7) 0.8281(3) 0.3471(5) 0.0742(16) Uani 0.691(3) 1 d D . P A 1
H02A H 0.1584 0.7965 0.3973 0.089 Uiso 0.691(3) 1 calc R U P A 1
H02B H 0.0736 0.8591 0.3906 0.089 Uiso 0.691(3) 1 calc R U P A 1
C03 C -0.0448(16) 0.7943(5) 0.2117(12) 0.0617(13) Uani 0.309(3) 1 d . . P A 2
C04 C 0.0908(16) 0.8192(6) 0.2318(10) 0.0742(16) Uani 0.309(3) 1 d D . P A 2
H04A H 0.0780 0.8447 0.1690 0.089 Uiso 0.309(3) 1 calc R U P A 2
H04B H 0.1551 0.7843 0.2398 0.089 Uiso 0.309(3) 1 calc R U P A 2
C3 C 0.8070(3) 0.73313(14) 0.4192(2) 0.0405(6) Uani 1 1 d . . . . .
C4 C 0.3821(5) 0.81570(18) 0.3972(4) 0.0386(9) Uani 0.692(4) 1 d D . P A 1
H4A H 0.3300 0.7834 0.3418 0.046 Uiso 0.692(4) 1 calc R U P A 1
H4B H 0.3788 0.8042 0.4640 0.046 Uiso 0.692(4) 1 calc R U P A 1
C5 C 0.1610(5) 0.86038(19) 0.2883(4) 0.0479(9) Uani 0.691(3) 1 d D . P A 1
H5A H 0.1526 0.8330 0.2288 0.057 Uiso 0.691(3) 1 calc R U P A 1
H5B H 0.1083 0.8992 0.2552 0.057 Uiso 0.691(3) 1 calc R U P A 1
C6 C 0.4225(2) 0.90202(14) 0.01495(17) 0.0367(6) Uani 1 1 d . . . . .
H6A H 0.3574 0.9381 -0.0069 0.044 Uiso 1 1 calc R U . . .
H6B H 0.4068 0.8802 -0.0520 0.044 Uiso 1 1 calc R U . . .
C7 C 0.5336(4) 0.81623(19) 0.4206(3) 0.0349(7) Uani 0.692(4) 1 d D . P A 1
H7A H 0.5841 0.8501 0.4728 0.042 Uiso 0.692(4) 1 calc R U P A 1
H7B H 0.5783 0.7763 0.4556 0.042 Uiso 0.692(4) 1 calc R U P A 1
C07 C 0.4728(9) 0.7871(4) 0.3679(6) 0.0349(7) Uani 0.308(4) 1 d D . P A 2
H07A H 0.3836 0.7699 0.3095 0.042 Uiso 0.308(4) 1 calc R U P A 2
H07B H 0.5319 0.7525 0.4141 0.042 Uiso 0.308(4) 1 calc R U P A 2
C8 C 0.8118(3) 0.79895(15) 0.4507(2) 0.0524(8) Uani 1 1 d . . . . .
H8A H 0.9061 0.8159 0.4698 0.063 Uiso 1 1 calc R U . . .
H8B H 0.8011 0.8007 0.5168 0.063 Uiso 1 1 calc R U . . .
C9 C 0.6675(3) 0.90666(14) 0.0388(2) 0.0393(6) Uani 1 1 d . . . . .
H9A H 0.6391 0.8766 -0.0175 0.047 Uiso 1 1 calc R U . . .
C10 C 0.2641(2) 0.98365(11) 0.40739(16) 0.0262(4) Uani 1 1 d . . . . .
C11 C 0.2039(2) 1.08217(11) 0.31068(17) 0.0274(4) Uani 1 1 d . . . . .
H11A H 0.2167 1.1116 0.2656 0.033 Uiso 1 1 calc R U . . .
C12 C 0.2845(2) 1.02805(11) 0.34346(16) 0.0250(4) Uani 1 1 d . . . . .
C13 C 0.3496(3) 0.92450(13) 0.4440(2) 0.0360(5) Uani 1 1 d . . . . .
H13A H 0.4504 0.9353 0.4731 0.043 Uiso 1 1 calc R U . . .
H13B H 0.3384 0.9063 0.5041 0.043 Uiso 1 1 calc R U . . .
C14 C 0.1643(2) 0.99615(12) 0.44079(17) 0.0303(4) Uani 1 1 d . . . . .
H14A H 0.1503 0.9667 0.4852 0.036 Uiso 1 1 calc R U . . .
C15 C 0.6150(2) 0.97048(11) 0.15453(17) 0.0269(4) Uani 1 1 d . . . . .
C16 C 0.7521(2) 0.99351(12) 0.20420(18) 0.0298(4) Uani 1 1 d . . . . .
H16A H 0.7817 1.0231 0.2613 0.036 Uiso 1 1 calc R U . . .
C17 C 0.1038(2) 1.09283(11) 0.34468(19) 0.0313(4) Uani 1 1 d . . . . .
H17A H 0.0479 1.1296 0.3222 0.038 Uiso 1 1 calc R U . . .
C19 C 0.4182(2) 1.06198(11) 0.2572(2) 0.0307(4) Uani 1 1 d . . . . .
H19A H 0.4330 1.1032 0.2928 0.037 Uiso 1 1 calc R U . . .
H19B H 0.3371 1.0652 0.1832 0.037 Uiso 1 1 calc R U . . .
C20 C 0.6991(3) 0.84169(13) 0.3639(2) 0.0415(6) Uani 1 1 d . . . . .
H20A H 0.7128 0.8842 0.3948 0.050 Uiso 1 1 calc R U . . .
H20B H 0.7180 0.8438 0.3018 0.050 Uiso 1 1 calc R U . . .
C21 C 0.5712(2) 0.92605(13) 0.07165(17) 0.0321(5) Uani 1 1 d . . . . .
C22 C 0.0851(2) 1.05039(12) 0.41083(19) 0.0331(5) Uani 1 1 d . . . . .
H22A H 0.0188 1.0584 0.4354 0.040 Uiso 1 1 calc R U . . .
C25 C 0.8041(2) 0.93003(14) 0.0859(2) 0.0379(5) Uani 1 1 d . . . . .
H25A H 0.8677 0.9168 0.0612 0.046 Uiso 1 1 calc R U . . .
C26 C 0.5483(2) 1.04273(11) 0.25166(19) 0.0305(4) Uani 1 1 d . . . . .
H26A H 0.5816 1.0775 0.2235 0.037 Uiso 1 1 calc R U . . .
H26B H 0.6245 1.0317 0.3249 0.037 Uiso 1 1 calc R U . . .
C28 C 0.4993(3) 0.78011(13) 0.2322(3) 0.0519(8) Uani 1 1 d . . . . .
H28A H 0.4048 0.7653 0.2168 0.062 Uiso 1 1 calc R U . . .
H28B H 0.5633 0.7436 0.2547 0.062 Uiso 1 1 calc R U . . .
C30 C 0.4898(3) 0.80730(13) 0.1290(2) 0.0431(6) Uani 1 1 d . . . . .
H30A H 0.5839 0.8232 0.1453 0.052 Uiso 1 1 calc R U . . .
H30B H 0.4647 0.7735 0.0749 0.052 Uiso 1 1 calc R U . . .
C31 C 0.8457(2) 0.97271(12) 0.16908(19) 0.0325(5) Uani 1 1 d . . . . .
H31A H 0.9396 0.9882 0.2030 0.039 Uiso 1 1 calc R U . . .
C32 C 0.1252(2) 0.92505(17) 0.0308(2) 0.0448(7) Uani 1 1 d . . . . .
O3 O 0.2480(3) 0.83273(11) 0.75897(16) 0.0547(6) Uani 1 1 d D . . . .
O4 O 0.1830(4) 0.86818(18) 0.6000(2) 0.0589(8) Uani 0.691(3) 1 d D . P A 1
O5 O 0.1463(4) 0.77120(17) 0.6297(4) 0.0668(11) Uani 0.691(3) 1 d D . P A 1
N7 N 0.1960(2) 0.82493(10) 0.66069(16) 0.0350(4) Uani 1 1 d D . . . .
O4' O 0.2752(8) 0.8444(4) 0.6189(6) 0.0589(8) Uani 0.309(3) 1 d D . P A 2
C4' C 0.4454(10) 0.8350(4) 0.4336(8) 0.0386(9) Uani 0.308(4) 1 d D . P A 2
H4'1 H 0.5290 0.8623 0.4713 0.046 Uiso 0.308(4) 1 calc R U P A 2
H4'2 H 0.4293 0.8138 0.4893 0.046 Uiso 0.308(4) 1 calc R U P A 2
C5' C 0.1564(12) 0.8590(4) 0.3339(9) 0.0479(9) Uani 0.309(3) 1 d D . P A 2
H5'1 H 0.1591 0.8356 0.3955 0.057 Uiso 0.309(3) 1 calc R U P A 2
H5'2 H 0.1004 0.8975 0.3228 0.057 Uiso 0.309(3) 1 calc R U P A 2
O5' O 0.1082(8) 0.7886(4) 0.5996(9) 0.0668(11) Uani 0.309(3) 1 d D . P A 2

loop_
_atom_site_aniso_label
_atom_site_aniso_U_11
_atom_site_aniso_U_22
_atom_site_aniso_U_33
_atom_site_aniso_U_23
_atom_site_aniso_U_13
_atom_site_aniso_U_12
Ag1 0.03653(10) 0.02618(9) 0.02288(8) 0.00441(6) 0.01448(7) 0.00393(6)
O1 0.0288(7) 0.0309(8) 0.0317(7) 0.0080(6) 0.0202(6) 0.0047(6)
O2 0.0232(7) 0.0383(9) 0.0302(7) -0.0022(7) 0.0161(6) -0.0042(6)
N1 0.0627(15) 0.0305(11) 0.0538(13) 0.0178(10) 0.0424(12) 0.0172(10)
N2 0.0410(11) 0.0574(15) 0.0429(12) 0.0257(11) 0.0277(10) 0.0209(11)
N3 0.0211(8) 0.0442(11) 0.0187(7) -0.0053(7) 0.0054(6) -0.0059(7)
N4 0.0325(11) 0.0701(18) 0.0598(16) 0.0294(15) 0.0224(12) 0.0158(11)
N5 0.0434(12) 0.0430(13) 0.0463(13) 0.0028(10) 0.0229(10) 0.0133(10)
N6 0.092(2) 0.061(2) 0.097(3) -0.0081(18) 0.068(2) -0.0253(18)
C1 0.0203(10) 0.082(2) 0.0276(11) 0.0156(13) 0.0030(9) -0.0130(12)
C2 0.0263(10) 0.0625(17) 0.0252(10) -0.0085(11) 0.0074(9) -0.0170(11)
C01 0.097(4) 0.040(2) 0.078(4) 0.001(2) 0.066(3) -0.008(2)
C02 0.113(4) 0.070(3) 0.072(3) -0.010(3) 0.071(3) -0.036(3)
C03 0.097(4) 0.040(2) 0.078(4) 0.001(2) 0.066(3) -0.008(2)
C04 0.113(4) 0.070(3) 0.072(3) -0.010(3) 0.071(3) -0.036(3)
C3 0.0377(12) 0.0459(15) 0.0320(11) -0.0018(11) 0.0119(10) 0.0162(11)
C4 0.045(2) 0.0273(19) 0.055(2) 0.0199(16) 0.034(2) 0.0100(14)
C5 0.078(3) 0.0286(15) 0.065(3) -0.0011(18) 0.056(2) -0.0068(16)
C6 0.0213(9) 0.0695(18) 0.0177(9) -0.0059(10) 0.0081(8) -0.0116(10)
C7 0.0370(17) 0.0407(19) 0.0268(15) 0.0132(12) 0.0153(13) 0.0145(13)
C07 0.0370(17) 0.0407(19) 0.0268(15) 0.0132(12) 0.0153(13) 0.0145(13)
C8 0.0534(16) 0.0456(16) 0.0345(13) -0.0099(12) 0.0021(12) 0.0229(13)
C9 0.0290(11) 0.0637(18) 0.0282(11) -0.0130(11) 0.0162(9) -0.0103(11)
C10 0.0248(9) 0.0344(11) 0.0205(8) 0.0021(8) 0.0118(7) 0.0002(8)
C11 0.0258(9) 0.0305(11) 0.0243(9) -0.0017(8) 0.0108(8) 0.0003(8)
C12 0.0221(8) 0.0327(11) 0.0217(8) -0.0001(8) 0.0116(7) 0.0001(8)
C13 0.0356(11) 0.0474(14) 0.0314(11) 0.0176(10) 0.0211(10) 0.0123(10)
C14 0.0298(10) 0.0415(12) 0.0243(9) -0.0032(9) 0.0167(8) -0.0046(9)
C15 0.0205(8) 0.0394(12) 0.0223(9) 0.0013(8) 0.0115(7) -0.0027(8)
C16 0.0215(9) 0.0399(12) 0.0270(10) -0.0005(9) 0.0108(8) -0.0046(8)
C17 0.0271(10) 0.0358(12) 0.0287(10) -0.0089(9) 0.0115(8) 0.0014(8)
C19 0.0334(10) 0.0314(11) 0.0347(11) 0.0072(9) 0.0223(9) 0.0011(9)
C20 0.0445(14) 0.0381(13) 0.0301(11) -0.0042(10) 0.0083(10) 0.0148(11)
C21 0.0211(9) 0.0544(14) 0.0191(9) -0.0044(9) 0.0082(7) -0.0079(9)
C22 0.0281(10) 0.0455(13) 0.0298(10) -0.0096(10) 0.0172(9) -0.0023(9)
C25 0.0259(10) 0.0587(16) 0.0344(12) -0.0060(11) 0.0187(9) -0.0059(10)
C26 0.0282(10) 0.0357(12) 0.0325(11) -0.0016(9) 0.0184(9) -0.0059(8)
C28 0.0260(11) 0.0293(12) 0.083(2) 0.0152(14) 0.0127(13) -0.0027(9)
C30 0.0318(11) 0.0426(14) 0.0423(13) -0.0249(12) 0.0077(10) -0.0011(10)
C31 0.0197(9) 0.0461(13) 0.0311(10) -0.0003(10) 0.0117(8) -0.0047(9)
C32 0.0202(10) 0.0680(19) 0.0421(14) 0.0289(14) 0.0117(10) 0.0047(11)
O3 0.0680(14) 0.0596(14) 0.0283(9) 0.0028(9) 0.0167(9) -0.0087(11)
O4 0.064(2) 0.074(2) 0.0369(14) 0.0221(14) 0.0228(15) -0.0006(16)
O5 0.038(2) 0.043(2) 0.078(3) -0.0208(19) -0.0053(17) 0.0121(13)
N7 0.0342(10) 0.0324(10) 0.0326(10) -0.0050(8) 0.0115(8) 0.0057(8)
O4' 0.064(2) 0.074(2) 0.0369(14) 0.0221(14) 0.0228(15) -0.0006(16)
C4' 0.045(2) 0.0273(19) 0.055(2) 0.0199(16) 0.034(2) 0.0100(14)
C5' 0.078(3) 0.0286(15) 0.065(3) -0.0011(18) 0.056(2) -0.0068(16)
O5' 0.038(2) 0.043(2) 0.078(3) -0.0208(19) -0.0053(17) 0.0121(13)

loop_
_atom_type_symbol
_atom_type_description
_atom_type_scat_dispersion_real
_atom_type_scat_dispersion_imag
_atom_type_scat_source
C C 0.0030 0.0020 'International Tables Vol C Tables 4.2.6.8 and 6.1.1.4'
H H 0.0000 0.0000 'International Tables Vol C Tables 4.2.6.8 and 6.1.1.4'
Ag Ag -0.8970 1.1020 'International Tables Vol C Tables 4.2.6.8 and 6.1.1.4'
N N 0.0060 0.0030 'International Tables Vol C Tables 4.2.6.8 and 6.1.1.4'
O O 0.0110 0.0060 'International Tables Vol C Tables 4.2.6.8 and 6.1.1.4'

loop_
_geom_angle_atom_site_label_1
_geom_angle_atom_site_label_2
_geom_angle_atom_site_label_3
_geom_angle
N1 Ag1 N3 133.63(8)
N1 Ag1 N2 78.84(7)
N3 Ag1 N2 78.52(8)
N1 Ag1 O2 145.77(8)
N3 Ag1 O2 79.36(6)
N2 Ag1 O2 104.45(7)
N1 Ag1 O1 81.39(7)
N3 Ag1 O1 144.34(6)
N2 Ag1 O1 122.38(7)
O2 Ag1 O1 67.97(5)
N1 Ag1 N4 95.11(8)
N3 Ag1 N4 90.68(9)
N2 Ag1 N4 157.34(10)
O2 Ag1 N4 92.86(7)
O1 Ag1 N4 77.49(8)
C12 O1 C19 117.19(17)
C12 O1 Ag1 116.21(13)
C19 O1 Ag1 107.26(13)
C15 O2 C26 116.84(16)
C15 O2 Ag1 119.53(14)
C26 O2 Ag1 110.30(11)
C4 N1 C5 104.7(3)
C4 N1 C13 114.8(3)
C5 N1 C13 118.9(2)
C13 N1 C5' 100.8(4)
C13 N1 C4' 92.1(4)
C5' N1 C4' 123.1(5)
C4 N1 Ag1 104.73(18)
C5 N1 Ag1 101.6(2)
C13 N1 Ag1 110.46(15)
C5' N1 Ag1 125.8(4)
C4' N1 Ag1 99.4(3)
C20 N2 C28 113.4(2)
C20 N2 C7 104.9(2)
C28 N2 C7 123.1(3)
C20 N2 C07 133.0(4)
C28 N2 C07 87.3(4)
C20 N2 Ag1 116.28(17)
C28 N2 Ag1 98.25(15)
C7 N2 Ag1 100.74(17)
C07 N2 Ag1 100.5(3)
C2 N3 C30 109.3(2)
C2 N3 C6 108.58(17)
C30 N3 C6 112.1(2)
C2 N3 Ag1 108.42(14)
C30 N3 Ag1 105.53(14)
C6 N3 Ag1 112.82(15)
C32 N4 Ag1 85.54(18)
C32 C1 C2 112.8(2)
C32 C1 H1A 109.0
C2 C1 H1A 109.0
C32 C1 H1B 109.0
C2 C1 H1B 109.0
H1A C1 H1B 107.8
N3 C2 C1 114.3(2)
N3 C2 H2A 108.7
C1 C2 H2A 108.7
N3 C2 H2B 108.7
C1 C2 H2B 108.7
H2A C2 H2B 107.6
N6 C01 C02 178.3(5)
C01 C02 C5 111.0(5)
C01 C02 H02A 109.4
C5 C02 H02A 109.4
C01 C02 H02B 109.4
C5 C02 H02B 109.4
H02A C02 H02B 108.0
N6 C03 C04 173.2(14)
C03 C04 C5' 111.0(10)
C03 C04 H04A 109.4
C5' C04 H04A 109.4
C03 C04 H04B 109.4
C5' C04 H04B 109.4
H04A C04 H04B 108.0
N5 C3 C8 178.1(3)
N1 C4 C7 112.9(3)
N1 C4 H4A 109.0
C7 C4 H4A 109.0
N1 C4 H4B 109.0
C7 C4 H4B 109.0
H4A C4 H4B 107.8
N1 C5 C02 114.2(4)
N1 C5 H5A 108.7
C02 C5 H5A 108.7
N1 C5 H5B 108.7
C02 C5 H5B 108.7
H5A C5 H5B 107.6
N3 C6 C21 115.06(19)
N3 C6 H6A 108.5
C21 C6 H6A 108.5
N3 C6 H6B 108.5
C21 C6 H6B 108.5
H6A C6 H6B 107.5
N2 C7 C4 113.8(3)
N2 C7 H7A 108.8
C4 C7 H7A 108.8
N2 C7 H7B 108.8
C4 C7 H7B 108.8
H7A C7 H7B 107.7
C4' C07 N2 102.0(6)
C4' C07 H07A 111.4
N2 C07 H07A 111.4
C4' C07 H07B 111.4
N2 C07 H07B 111.4
H07A C07 H07B 109.2
C3 C8 C20 115.5(2)
C3 C8 H8A 108.4
C20 C8 H8A 108.4
C3 C8 H8B 108.4
C20 C8 H8B 108.4
H8A C8 H8B 107.5
C21 C9 C25 121.8(2)
C21 C9 H9A 119.1
C25 C9 H9A 119.1
C14 C10 C12 118.2(2)
C14 C10 C13 119.6(2)
C12 C10 C13 122.20(18)
C12 C11 C17 119.3(2)
C12 C11 H11A 120.4
C17 C11 H11A 120.4
O1 C12 C11 122.91(19)
O1 C12 C10 116.12(19)
C11 C12 C10 120.94(19)
N1 C13 C10 115.0(2)
N1 C13 H13A 108.5
C10 C13 H13A 108.5
N1 C13 H13B 108.5
C10 C13 H13B 108.5
H13A C13 H13B 107.5
C22 C14 C10 121.6(2)
C22 C14 H14A 119.2
C10 C14 H14A 119.2
O2 C15 C16 123.3(2)
O2 C15 C21 115.97(18)
C16 C15 C21 120.8(2)
C15 C16 C31 119.2(2)
C15 C16 H16A 120.4
C31 C16 H16A 120.4
C22 C17 C11 120.6(2)
C22 C17 H17A 119.7
C11 C17 H17A 119.7
O1 C19 C26 108.05(19)
O1 C19 H19A 110.1
C26 C19 H19A 110.1
O1 C19 H19B 110.1
C26 C19 H19B 110.1
H19A C19 H19B 108.4
N2 C20 C8 118.2(3)
N2 C20 H20A 107.8
C8 C20 H20A 107.8
N2 C20 H20B 107.8
C8 C20 H20B 107.8
H20A C20 H20B 107.1
C9 C21 C15 118.2(2)
C9 C21 C6 120.2(2)
C15 C21 C6 121.5(2)
C17 C22 C14 119.3(2)
C17 C22 H22A 120.4
C14 C22 H22A 120.4
C31 C25 C9 118.8(2)
C31 C25 H25A 120.6
C9 C25 H25A 120.6
O2 C26 C19 108.31(18)
O2 C26 H26A 110.0
C19 C26 H26A 110.0
O2 C26 H26B 110.0
C19 C26 H26B 110.0
H26A C26 H26B 108.4
N2 C28 C30 113.0(2)
N2 C28 H28A 109.0
C30 C28 H28A 109.0
N2 C28 H28B 109.0
C30 C28 H28B 109.0
H28A C28 H28B 107.8
N3 C30 C28 114.4(2)
N3 C30 H30A 108.7
C28 C30 H30A 108.7
N3 C30 H30B 108.7
C28 C30 H30B 108.7
H30A C30 H30B 107.6
C25 C31 C16 121.1(2)
C25 C31 H31A 119.5
C16 C31 H31A 119.5
N4 C32 C1 177.5(3)
O5' N7 O3 131.8(7)
O4 N7 O3 121.3(3)
O4 N7 O5 124.5(3)
O3 N7 O5 113.8(3)
O5' N7 O4' 110.1(7)
O3 N7 O4' 114.5(4)
C07 C4' N1 110.7(7)
C07 C4' H4'1 109.5
N1 C4' H4'1 109.5
C07 C4' H4'2 109.5
N1 C4' H4'2 109.5
H4'1 C4' H4'2 108.1
C04 C5' N1 107.4(8)
C04 C5' H5'1 110.2
N1 C5' H5'1 110.2
C04 C5' H5'2 110.2
N1 C5' H5'2 110.2
H5'1 C5' H5'2 108.5

loop_
_geom_bond_atom_site_label_1
_geom_bond_atom_site_label_2
_geom_bond_distance
Ag1 N1 2.365(2)
Ag1 N3 2.3836(19)
Ag1 N2 2.467(2)
Ag1 O2 2.5615(16)
Ag1 O1 2.5842(17)
Ag1 N4 2.681(2)
O1 C12 1.378(2)
O1 C19 1.437(3)
O2 C15 1.379(2)
O2 C26 1.430(3)
N1 C4 1.470(4)
N1 C5 1.481(6)
N1 C13 1.492(4)
N1 C5' 1.586(11)
N1 C4' 1.588(9)
N2 C20 1.459(4)
N2 C28 1.470(4)
N2 C7 1.500(4)
N2 C07 1.525(8)
N3 C2 1.478(3)
N3 C30 1.487(3)
N3 C6 1.491(3)
N4 C32 1.148(4)
N5 C3 1.143(4)
N6 C03 1.133(13)
N6 C01 1.155(7)
C1 C32 1.456(5)
C1 C2 1.523(4)
C1 H1A 0.9900
C1 H1B 0.9900
C2 H2A 0.9900
C2 H2B 0.9900
C01 C02 1.482(9)
C02 C5 1.513(6)
C02 H02A 0.9900
C02 H02B 0.9900
C03 C04 1.455(17)
C04 C5' 1.523(13)
C04 H04A 0.9900
C04 H04B 0.9900
C3 C8 1.472(4)
C4 C7 1.508(5)
C4 H4A 0.9900
C4 H4B 0.9900
C5 H5A 0.9900
C5 H5B 0.9900
C6 C21 1.502(3)
C6 H6A 0.9900
C6 H6B 0.9900
C7 H7A 0.9900
C7 H7B 0.9900
C07 C4' 1.503(11)
C07 H07A 0.9900
C07 H07B 0.9900
C8 C20 1.545(4)
C8 H8A 0.9900
C8 H8B 0.9900
C9 C21 1.390(3)
C9 C25 1.390(3)
C9 H9A 0.9500
C10 C14 1.394(3)
C10 C12 1.398(3)
C10 C13 1.507(3)
C11 C12 1.390(3)
C11 C17 1.396(3)
C11 H11A 0.9500
C13 H13A 0.9900
C13 H13B 0.9900
C14 C22 1.384(4)
C14 H14A 0.9500
C15 C16 1.392(3)
C15 C21 1.400(3)
C16 C31 1.395(3)
C16 H16A 0.9500
C17 C22 1.383(4)
C17 H17A 0.9500
C19 C26 1.504(3)
C19 H19A 0.9900
C19 H19B 0.9900
C20 H20A 0.9900
C20 H20B 0.9900
C22 H22A 0.9500
C25 C31 1.380(4)
C25 H25A 0.9500
C26 H26A 0.9900
C26 H26B 0.9900
C28 C30 1.520(5)
C28 H28A 0.9900
C28 H28B 0.9900
C30 H30A 0.9900
C30 H30B 0.9900
C31 H31A 0.9500
O3 N7 1.228(3)
O4 N7 1.222(3)
O5 N7 1.257(4)
N7 O5' 1.210(7)
N7 O4' 1.317(6)
C4' H4'1 0.9900
C4' H4'2 0.9900
C5' H5'1 0.9900
C5' H5'2 0.9900

loop_
_geom_hbond_atom_site_label_D
_geom_hbond_atom_site_label_H
_geom_hbond_atom_site_label_A
_geom_hbond_distance_DH
_geom_hbond_distance_HA
_geom_hbond_distance_DA
_geom_hbond_angle_DHA
_geom_hbond_site_symmetry_A
C1 H1B N5 0.99 2.52 3.443(3) 155.9 4_475
C2 H2A O5 0.99 2.28 3.259(5) 171.8 4_575
C2 H2A O5' 0.99 2.55 3.502(10) 160.1 4_575
C02 H02B O4 0.99 2.60 3.318(6) 129.3 .
C5 H5A O5 0.99 2.62 3.553(7) 157.6 4_575
C6 H6B O3 0.99 2.58 3.493(3) 153.0 1_554
C8 H8A O5 0.99 2.67 3.321(4) 123.8 1_655
C8 H8A O5' 0.99 2.15 2.874(8) 128.7 1_655
C11 H11A N5 0.95 2.66 3.588(3) 166.0 2_655
C13 H13B O4' 0.99 2.43 3.398(6) 166.5 .
C26 H26A O3 0.99 2.59 3.509(3) 154.1 3_676
C28 H28A O5 0.99 2.58 3.545(4) 166.3 4_575
C1 H1B N5 0.99 2.52 3.443(3) 155.9 4_475
C2 H2A O5 0.99 2.28 3.259(5) 171.8 4_575
C2 H2A O5' 0.99 2.55 3.502(10) 160.1 4_575
C02 H02B O4 0.99 2.60 3.318(6) 129.3 .
C5 H5A O5 0.99 2.62 3.553(7) 157.6 4_575
C6 H6B O3 0.99 2.58 3.493(3) 153.0 1_554
C8 H8A O5 0.99 2.67 3.321(4) 123.8 1_655
C8 H8A O5' 0.99 2.15 2.874(8) 128.7 1_655
C11 H11A N5 0.95 2.66 3.588(3) 166.0 2_655
C13 H13B O4' 0.99 2.43 3.398(6) 166.5 .
C26 H26A O3 0.99 2.59 3.509(3) 154.1 3_676
C28 H28A O5 0.99 2.58 3.545(4) 166.3 4_575

loop_
_geom_torsion_atom_site_label_1
_geom_torsion_atom_site_label_2
_geom_torsion_atom_site_label_3
_geom_torsion_atom_site_label_4
_geom_torsion
C30 N3 C2 C1 179.4(2)
C6 N3 C2 C1 -58.1(3)
Ag1 N3 C2 C1 64.8(2)
C32 C1 C2 N3 -49.6(3)
C5 N1 C4 C7 151.2(3)
C13 N1 C4 C7 -76.6(4)
C5' N1 C4 C7 176.3(5)
C4' N1 C4 C7 -37.7(7)
Ag1 N1 C4 C7 44.7(4)
C4 N1 C5 C02 62.3(4)
C13 N1 C5 C02 -67.5(5)
C5' N1 C5 C02 -20.8(10)
C4' N1 C5 C02 56.7(7)
Ag1 N1 C5 C02 171.1(4)
C01 C02 C5 N1 -163.2(4)
C2 N3 C6 C21 -171.4(2)
C30 N3 C6 C21 -50.6(3)
Ag1 N3 C6 C21 68.4(2)
C20 N2 C7 C4 164.6(3)
C28 N2 C7 C4 -63.8(4)
C07 N2 C7 C4 -49.8(5)
Ag1 N2 C7 C4 43.5(3)
N1 C4 C7 N2 -66.0(5)
C20 N2 C07 C4' 85.6(7)
C28 N2 C07 C4' -154.4(6)
C7 N2 C07 C4' 37.4(5)
Ag1 N2 C07 C4' -56.5(6)
C19 O1 C12 C11 1.1(3)
Ag1 O1 C12 C11 -127.54(18)
C19 O1 C12 C10 -177.05(19)
Ag1 O1 C12 C10 54.3(2)
C17 C11 C12 O1 -176.4(2)
C17 C11 C12 C10 1.7(3)
C14 C10 C12 O1 175.87(19)
C13 C10 C12 O1 -1.9(3)
C14 C10 C12 C11 -2.3(3)
C13 C10 C12 C11 179.9(2)
C4 N1 C13 C10 -172.5(2)
C5 N1 C13 C10 -47.3(3)
C5' N1 C13 C10 -65.5(5)
C4' N1 C13 C10 170.3(4)
Ag1 N1 C13 C10 69.4(2)
C14 C10 C13 N1 107.8(2)
C12 C10 C13 N1 -74.5(3)
C12 C10 C14 C22 1.0(3)
C13 C10 C14 C22 178.8(2)
C26 O2 C15 C16 9.4(3)
Ag1 O2 C15 C16 -127.8(2)
C26 O2 C15 C21 -169.5(2)
Ag1 O2 C15 C21 53.3(2)
O2 C15 C16 C31 -177.6(2)
C21 C15 C16 C31 1.2(4)
C12 C11 C17 C22 0.4(3)
C12 O1 C19 C26 172.85(18)
Ag1 O1 C19 C26 -54.3(2)
C28 N2 C20 C8 -85.1(3)
C7 N2 C20 C8 51.8(3)
C07 N2 C20 C8 24.4(6)
Ag1 N2 C20 C8 162.06(18)
C3 C8 C20 N2 57.2(4)
C25 C9 C21 C15 0.1(4)
C25 C9 C21 C6 177.0(3)
O2 C15 C21 C9 177.5(2)
C16 C15 C21 C9 -1.4(4)
O2 C15 C21 C6 0.7(3)
C16 C15 C21 C6 -178.2(2)
N3 C6 C21 C9 110.3(3)
N3 C6 C21 C15 -73.0(3)
C11 C17 C22 C14 -1.8(3)
C10 C14 C22 C17 1.1(3)
C21 C9 C25 C31 1.3(4)
C15 O2 C26 C19 171.80(18)
Ag1 O2 C26 C19 -47.3(2)
O1 C19 C26 O2 71.3(2)
C20 N2 C28 C30 -68.9(3)
C7 N2 C28 C30 163.0(2)
C07 N2 C28 C30 154.7(3)
Ag1 N2 C28 C30 54.5(2)
C2 N3 C30 C28 -85.9(2)
C6 N3 C30 C28 153.7(2)
Ag1 N3 C30 C28 30.5(2)
N2 C28 C30 N3 -64.6(3)
C9 C25 C31 C16 -1.5(4)
C15 C16 C31 C25 0.3(4)
N2 C07 C4' N1 81.1(7)
C4 N1 C4' C07 50.3(8)
C5 N1 C4' C07 62.0(8)
C13 N1 C4' C07 -164.5(6)
C5' N1 C4' C07 91.2(8)
Ag1 N1 C4' C07 -53.3(7)
C03 C04 C5' N1 172.3(10)
C4 N1 C5' C04 -73.0(9)
C5 N1 C5' C04 29.4(9)
C13 N1 C5' C04 169.0(8)
C4' N1 C5' C04 -91.3(10)
Ag1 N1 C5' C04 43.9(10)
